data_7211666
loop_
_publ_author_name
'Das, Madhab C.'
'Ghosh, Sujit K.'
'Bharadwaj, Parimal K.'

_publ_section_title
;
 Diversity of binding of sulfate and nitrate anions with laterally
 asymmetric aza cryptands
;
_journal_issue 2
_journal_name_full CrystEngComm
_journal_page_first 413
_journal_paper_doi 10.1039/b912264h
_journal_volume 12
_journal_year 2010
_chemical_formula_moiety 'C11 H26 N1.67 O8 S0.50'
_chemical_formula_sum 'C11 H26 N1.67 O8 S0.5'
_chemical_formula_weight 325.70
_chemical_name_systematic
;
?
;
_space_group_IT_number 212
_symmetry_cell_setting cubic
_symmetry_space_group_name_Hall 'P 4acd 2ab 3'
_symmetry_space_group_name_H-M 'P 43 3 2'
_atom_sites_solution_hydrogens geom
_atom_sites_solution_primary direct
_atom_sites_solution_secondary difmap
_audit_creation_method SHELXL-97
_cell_angle_alpha 90.00
_cell_angle_beta 90.00
_cell_angle_gamma 90.00
_cell_formula_units_Z 24
_cell_length_a 21.972(5)
_cell_length_b 21.972(5)
_cell_length_c 21.972(5)
_cell_measurement_temperature 100(1)
_cell_measurement_theta_max 28.3
_cell_measurement_theta_min 2.1
_cell_volume 10607(4)
_computing_cell_refinement 'SAINT 6.45 ( Bruker, 2003)'
_computing_data_collection 'SMART 5.628 (Bruker, 2003)'
_computing_data_reduction 'SAINT 6.45 (Bruker, 2003)'
_computing_molecular_graphics 'Diamond 2.1e'
_computing_structure_refinement 'SHELXL-97 (Sheldrick, 1997)'
_computing_structure_solution SIR-97
_diffrn_ambient_temperature 100(1)
_diffrn_measured_fraction_theta_full 0.997
_diffrn_measured_fraction_theta_max 0.997
_diffrn_measurement_device_type 'Bruker SMART APEX'
_diffrn_measurement_method /w-scans
_diffrn_radiation_monochromator graphite
_diffrn_radiation_source 'fine-focus sealed tube'
_diffrn_radiation_type MoK\a
_diffrn_radiation_wavelength 0.71069
_diffrn_reflns_av_R_equivalents 0.0769
_diffrn_reflns_av_sigmaI/netI 0.0325
_diffrn_reflns_limit_h_max 29
_diffrn_reflns_limit_h_min -22
_diffrn_reflns_limit_k_max 24
_diffrn_reflns_limit_k_min -29
_diffrn_reflns_limit_l_max 29
_diffrn_reflns_limit_l_min -29
_diffrn_reflns_number 71603
_diffrn_reflns_theta_full 28.28
_diffrn_reflns_theta_max 28.28
_diffrn_reflns_theta_min 2.07
_exptl_absorpt_coefficient_mu 0.159
_exptl_absorpt_correction_T_max 0.9735
_exptl_absorpt_correction_T_min 0.9690
_exptl_absorpt_correction_type empirical
_exptl_absorpt_process_details 'SADABS 2.10 (Bruker 2003)'
_exptl_crystal_colour colorless
_exptl_crystal_density_diffrn 1.224
_exptl_crystal_density_method 'not measured'
_exptl_crystal_description block
_exptl_crystal_F_000 4036
_exptl_crystal_size_max 0.20
_exptl_crystal_size_mid 0.18
_exptl_crystal_size_min 0.17
_refine_diff_density_max 0.764
_refine_diff_density_min -0.439
_refine_diff_density_rms 0.150
_refine_ls_abs_structure_details 'Flack H D (1983), Acta Cryst. A39, 876-881'
_refine_ls_abs_structure_Flack -0.1(2)
_refine_ls_extinction_method none
_refine_ls_goodness_of_fit_ref 1.103
_refine_ls_hydrogen_treatment constr
_refine_ls_matrix_type full
_refine_ls_number_parameters 187
_refine_ls_number_reflns 4417
_refine_ls_number_restraints 0
_refine_ls_restrained_S_all 1.103
_refine_ls_R_factor_all 0.1109
_refine_ls_R_factor_gt 0.0701
_refine_ls_shift/su_max 0.000
_refine_ls_shift/su_mean 0.000
_refine_ls_structure_factor_coef Fsqd
_refine_ls_weighting_details 'calc w=1/[\s^2^(Fo^2^)+(0.2000P)^2^+0.0000P] where P=(Fo^2^+2Fc^2^)/3'
_refine_ls_weighting_scheme calc
_refine_ls_wR_factor_gt 0.1844
_refine_ls_wR_factor_ref 0.2485
_reflns_number_gt 3451
_reflns_number_total 4417
_reflns_threshold_expression >2sigma(I)
_cod_data_source_file b912264h.txt
_cod_data_source_block complex4
_cod_depositor_comments
;
The following automatic conversions were performed:

'_symmetry_cell_setting' value 'Cubic' changed to 'cubic' according
to /home/saulius/struct/CIF-dictionaries/cif_core.dic dictionary
named 'cif_core.dic' version 2.4.2 from 2011-04-26.

Automatic conversion script
Id: cif_fix_values 1891 2012-01-12 08:04:46Z andrius 
;
_cod_original_formula_sum 'C11 H26 N1.67 O8 S0.50'
_cod_database_code 7211666

loop_
_symmetry_equiv_pos_as_xyz
'x, y, z'
'-x+1/2, -y, z+1/2'
'x+1/2, -y+1/2, -z'
'-x, y+1/2, -z+1/2'
'z, x, y'
'y, z, x'
'-z+1/2, -x, y+1/2'
'-y, z+1/2, -x+1/2'
'z+1/2, -x+1/2, -y'
'-y+1/2, -z, x+1/2'
'-z, x+1/2, -y+1/2'
'y+1/2, -z+1/2, -x'
'-y+1/4, -x+1/4, -z+1/4'
'y+1/4, x+3/4, -z+3/4'
'y+3/4, -x+3/4, z+1/4'
'-y+3/4, x+1/4, z+3/4'
'-x+1/4, -z+1/4, -y+1/4'
'-z+1/4, -y+1/4, -x+1/4'
'x+1/4, z+3/4, -y+3/4'
'-z+3/4, y+1/4, x+3/4'
'x+3/4, -z+3/4, y+1/4'
'z+1/4, y+3/4, -x+3/4'
'-x+3/4, z+1/4, y+3/4'
'z+3/4, -y+3/4, x+1/4'

loop_
_atom_site_label
_atom_site_type_symbol
_atom_site_fract_x
_atom_site_fract_y
_atom_site_fract_z
_atom_site_U_iso_or_equiv
_atom_site_adp_type
_atom_site_occupancy
_atom_site_symmetry_multiplicity
_atom_site_calc_flag
_atom_site_refinement_flags
S1 S 0.8750 0.92696(5) 0.67696(5) 0.0363(4) Uani 1 2 d S
O1 O 1.04387(15) 0.92817(15) 0.90679(15) 0.0411(8) Uani 1 1 d .
O2 O 0.86921(15) 0.91546(14) 0.74351(14) 0.0390(7) Uani 1 1 d .
O3 O 0.92917(17) 0.89537(17) 0.65581(16) 0.0514(9) Uani 1 1 d .
N1 N 1.00332(17) 1.00332(17) 1.00332(17) 0.0379(13) Uani 1 3 d S
N2 N 0.78170(16) 0.78170(16) 0.78170(16) 0.0361(14) Uani 1 3 d S
N3 N 0.91487(16) 0.79741(17) 0.75830(16) 0.0343(8) Uani 1 1 d .
H3A H 0.9056 0.8365 0.7503 0.041 Uiso 1 1 calc R
H3B H 0.9073 0.7905 0.7979 0.041 Uiso 1 1 calc R
C1 C 0.8089(2) 0.7750(2) 0.7208(2) 0.0386(10) Uani 1 1 d .
H1A H 0.8049 0.8134 0.6994 0.046 Uiso 1 1 calc R
H1B H 0.7858 0.7448 0.6984 0.046 Uiso 1 1 calc R
C2 C 0.8753(2) 0.7566(2) 0.7203(2) 0.0375(9) Uani 1 1 d .
H2A H 0.8788 0.7152 0.7353 0.045 Uiso 1 1 calc R
H2B H 0.8901 0.7570 0.6787 0.045 Uiso 1 1 calc R
C3 C 0.9814(2) 0.7870(2) 0.7459(2) 0.0382(10) Uani 1 1 d .
H3C H 0.9876 0.7827 0.7024 0.046 Uiso 1 1 calc R
H3D H 0.9941 0.7494 0.7653 0.046 Uiso 1 1 calc R
C4 C 1.0205(2) 0.8392(2) 0.7696(2) 0.0373(9) Uani 1 1 d .
C5 C 1.0633(2) 0.8650(2) 0.7303(2) 0.0402(10) Uani 1 1 d .
H5 H 1.0664 0.8510 0.6904 0.048 Uiso 1 1 calc R
C6 C 1.1006(2) 0.9103(2) 0.7500(2) 0.0407(10) Uani 1 1 d .
H6 H 1.1297 0.9263 0.7237 0.049 Uiso 1 1 calc R
C7 C 1.0956(2) 0.9332(2) 0.8092(2) 0.0392(10) Uani 1 1 d .
H7 H 1.1207 0.9646 0.8224 0.047 Uiso 1 1 calc R
C8 C 1.0526(2) 0.9083(2) 0.8478(2) 0.0378(9) Uani 1 1 d .
C9 C 1.0151(2) 0.8602(2) 0.8288(2) 0.0372(9) Uani 1 1 d .
H9 H 0.9872 0.8428 0.8554 0.045 Uiso 1 1 calc R
C10 C 1.0826(2) 0.9749(2) 0.9273(2) 0.0418(10) Uani 1 1 d .
H10A H 1.0752 1.0121 0.9046 0.050 Uiso 1 1 calc R
H10B H 1.1249 0.9633 0.9219 0.050 Uiso 1 1 calc R
C11 C 1.0689(2) 0.9845(2) 0.9933(2) 0.0419(10) Uani 1 1 d .
H11A H 1.0956 1.0157 1.0094 0.050 Uiso 1 1 calc R
H11B H 1.0768 0.9471 1.0154 0.050 Uiso 1 1 calc R
OW1 O 1.1250 0.7418(8) 0.5082(8) 0.054(12) Uani 1 2 d S
OW2 O 1.0953(8) 0.8632(7) 0.5319(5) 0.048(7) Uani 1 1 d .
OW3 O 1.0873(4) 0.9127(4) 0.4127(4) 0.048(4) Uani 1 3 d S
OW4 O 1.2490(13) 0.774(2) 0.5305(10) 0.045(6) Uani 1 1 d .
OW5 O 1.1786(8) 0.9147(18) 0.6165(6) 0.045(4) Uani 1 1 d .
OW6 O 1.1841(4) 1.0801(4) 0.5200(9) 0.049 Uani 1 1 d .
OW7 O 1.1250 1.1250 1.1250 0.044(4) Uani 1 6 d S

loop_
_atom_site_aniso_label
_atom_site_aniso_U_11
_atom_site_aniso_U_22
_atom_site_aniso_U_33
_atom_site_aniso_U_23
_atom_site_aniso_U_13
_atom_site_aniso_U_12
S1 0.0387(8) 0.0351(5) 0.0351(5) 0.0043(6) -0.0014(4) 0.0014(4)
O1 0.0399(17) 0.0433(17) 0.0402(17) -0.0015(14) 0.0026(13) -0.0042(13)
O2 0.0388(16) 0.0406(17) 0.0375(17) 0.0031(13) 0.0019(13) -0.0030(13)
O3 0.059(2) 0.050(2) 0.0450(19) 0.0086(15) 0.0074(16) 0.0209(17)
N1 0.0379(13) 0.0379(13) 0.0379(13) -0.0027(15) -0.0027(15) -0.0027(15)
N2 0.0361(14) 0.0361(14) 0.0361(14) -0.0039(14) -0.0039(14) -0.0039(14)
N3 0.0352(18) 0.0345(18) 0.0332(18) -0.0023(14) 0.0029(14) 0.0020(14)
C1 0.047(2) 0.035(2) 0.034(2) -0.0026(16) -0.0070(17) -0.0025(17)
C2 0.041(2) 0.038(2) 0.034(2) -0.0052(17) -0.0004(17) -0.0028(18)
C3 0.033(2) 0.039(2) 0.042(2) -0.0051(18) 0.0020(17) 0.0045(16)
C4 0.034(2) 0.034(2) 0.043(2) 0.0010(17) -0.0003(17) 0.0067(17)
C5 0.036(2) 0.044(2) 0.041(2) 0.0018(18) 0.0016(17) 0.0068(18)
C6 0.035(2) 0.037(2) 0.050(3) 0.0035(19) 0.0060(19) 0.0087(17)
C7 0.035(2) 0.042(2) 0.040(2) 0.0058(18) -0.0013(18) -0.0013(18)
C8 0.033(2) 0.039(2) 0.041(2) 0.0010(17) -0.0033(17) 0.0007(17)
C9 0.034(2) 0.035(2) 0.042(2) 0.0012(17) 0.0021(17) -0.0020(16)
C10 0.038(2) 0.041(2) 0.046(3) 0.0016(19) 0.0015(19) 0.0007(19)
C11 0.036(2) 0.043(2) 0.047(3) -0.0039(19) -0.0010(18) -0.0054(18)
OW1 0.075(7) 0.048(7) 0.038(7) 0.016(6) 0.006(6) 0.003(6)
OW2 0.067(4) 0.044(4) 0.033(4) 0.012(3) 0.004(3) -0.003(3)
OW3 0.077(4) 0.039(4) 0.029(4) -0.010(4) 0.007(4) -0.002(4)
OW4 0.061(4) 0.046(4) 0.029(4) 0.016(2) 0.007(2) -0.003(3)
OW5 0.057(5) 0.040(5) 0.037(5) 0.008(4) 0.0040(4) -0.002(4)
OW6 0.074(6) 0.041(6) 0.033(6) -0.011(5) 0.004(5) -0.003(5)
OW7 0.060(5) 0.040(5) 0.032(5) 0.014(4) 0.004(4) 0.002(4)

loop_
_atom_type_symbol
_atom_type_description
_atom_type_scat_dispersion_real
_atom_type_scat_dispersion_imag
_atom_type_scat_source
C C 0.0033 0.0016 'International Tables Vol C Tables 4.2.6.8 and 6.1.1.4'
H H 0.0000 0.0000 'International Tables Vol C Tables 4.2.6.8 and 6.1.1.4'
N N 0.0061 0.0033 'International Tables Vol C Tables 4.2.6.8 and 6.1.1.4'
O O 0.0106 0.0060 'International Tables Vol C Tables 4.2.6.8 and 6.1.1.4'
S S 0.1246 0.1234 'International Tables Vol C Tables 4.2.6.8 and 6.1.1.4'

loop_
_geom_angle_atom_site_label_1
_geom_angle_atom_site_label_2
_geom_angle_atom_site_label_3
_geom_angle
_geom_angle_site_symmetry_1
_geom_angle_site_symmetry_3
O3 S1 O3 111.4(3) 23_654 .
O3 S1 O2 107.62(19) 23_654 23_654
O3 S1 O2 110.1(2) . 23_654
O3 S1 O2 110.2(2) 23_654 .
O3 S1 O2 107.63(19) . .
O2 S1 O2 109.9(3) 23_654 .
C8 O1 C10 116.6(3) . .
C11 N1 C11 111.0(3) 5 .
C11 N1 C11 111.0(3) 5 6
C11 N1 C11 111.0(3) . 6
C1 N2 C1 108.6(3) 5 .
C1 N2 C1 108.6(3) 5 6
C1 N2 C1 108.6(3) . 6
C3 N3 C2 111.8(3) . .
C3 N3 H3A 109.3 . .
C2 N3 H3A 109.3 . .
C3 N3 H3B 109.3 . .
C2 N3 H3B 109.2 . .
H3A N3 H3B 107.9 . .
N2 C1 C2 115.1(3) . .
N2 C1 H1A 108.5 . .
C2 C1 H1A 108.5 . .
N2 C1 H1B 108.5 . .
C2 C1 H1B 108.5 . .
H1A C1 H1B 107.5 . .
N3 C2 C1 113.2(3) . .
N3 C2 H2A 109.0 . .
C1 C2 H2A 109.0 . .
N3 C2 H2B 108.9 . .
C1 C2 H2B 109.0 . .
H2A C2 H2B 107.8 . .
N3 C3 C4 111.8(3) . .
N3 C3 H3C 109.3 . .
C4 C3 H3C 109.3 . .
N3 C3 H3D 109.2 . .
C4 C3 H3D 109.2 . .
H3C C3 H3D 107.9 . .
C9 C4 C5 120.2(4) . .
C9 C4 C3 121.5(4) . .
C5 C4 C3 118.3(4) . .
C6 C5 C4 120.4(5) . .
C6 C5 H5 119.8 . .
C4 C5 H5 119.8 . .
C5 C6 C7 120.8(4) . .
C5 C6 H6 119.7 . .
C7 C6 H6 119.6 . .
C8 C7 C6 118.8(4) . .
C8 C7 H7 120.7 . .
C6 C7 H7 120.6 . .
O1 C8 C7 123.0(4) . .
O1 C8 C9 115.8(4) . .
C7 C8 C9 121.2(4) . .
C4 C9 C8 118.7(4) . .
C4 C9 H9 120.7 . .
C8 C9 H9 120.7 . .
O1 C10 C11 106.9(4) . .
O1 C10 H10A 110.4 . .
C11 C10 H10A 110.4 . .
O1 C10 H10B 110.4 . .
C11 C10 H10B 110.3 . .
H10A C10 H10B 108.6 . .
C10 C11 N1 111.8(4) . .
C10 C11 H11A 109.3 . .
N1 C11 H11A 109.2 . .
C10 C11 H11B 109.3 . .
N1 C11 H11B 109.3 . .
H11A C11 H11B 107.9 . .

loop_
_geom_bond_atom_site_label_1
_geom_bond_atom_site_label_2
_geom_bond_distance
_geom_bond_site_symmetry_2
S1 O3 1.454(4) 23_654
S1 O3 1.454(4) .
S1 O2 1.489(3) 23_654
S1 O2 1.489(3) .
O1 C8 1.381(6) .
O1 C10 1.408(6) .
N1 C11 1.514(5) 5
N1 C11 1.515(5) .
N1 C11 1.514(5) 6
N2 C1 1.473(5) 5
N2 C1 1.473(5) .
N2 C1 1.473(5) 6
N3 C3 1.505(5) .
N3 C2 1.502(6) .
N3 H3A 0.9000 .
N3 H3B 0.9000 .
C1 C2 1.515(7) .
C1 H1A 0.9700 .
C1 H1B 0.9700 .
C2 H2A 0.9700 .
C2 H2B 0.9700 .
C3 H3C 0.9700 .
C3 H3D 0.9700 .
C4 C5 1.397(7) .
C4 C3 1.524(6) .
C5 C6 1.361(7) .
C5 H5 0.9300 .
C6 H6 0.9300 .
C7 C8 1.382(7) .
C7 C6 1.401(7) .
C7 H7 0.9300 .
C8 C9 1.403(6) .
C9 C4 1.386(6) .
C9 H9 0.9300 .
C10 C11 1.496(7) .
C10 H10A 0.9700 .
C10 H10B 0.9700 .
C11 H11A 0.9700 .
C11 H11B 0.9700 .

loop_
_geom_torsion_atom_site_label_1
_geom_torsion_atom_site_label_2
_geom_torsion_atom_site_label_3
_geom_torsion_atom_site_label_4
_geom_torsion
_geom_torsion_site_symmetry_1
C1 N2 C1 C2 171.1(4) 5
C1 N2 C1 C2 -71.0(6) 6
C3 N3 C2 C1 -167.1(4) .
N2 C1 C2 N3 -53.4(5) .
C2 N3 C3 C4 163.5(4) .
C9 C4 C3 N3 51.1(5) .
C5 C4 C3 N3 -130.3(4) .
C8 C9 C4 C5 1.1(6) .
C8 C9 C4 C3 179.8(4) .
C9 C4 C5 C6 0.8(6) .
C3 C4 C5 C6 -177.9(4) .
C4 C5 C6 C7 -1.8(7) .
C8 C7 C6 C5 0.9(7) .
C10 O1 C8 C7 -1.7(6) .
C10 O1 C8 C9 177.8(4) .
C6 C7 C8 O1 -179.4(4) .
C6 C7 C8 C9 1.1(7) .
O1 C8 C9 C4 178.4(4) .
C7 C8 C9 C4 -2.1(7) .
C8 O1 C10 C11 -174.7(4) .
O1 C10 C11 N1 -60.6(5) .
C11 N1 C11 C10 -74.2(6) 5
C11 N1 C11 C10 161.8(4) 6
